data_4068782
loop_
_publ_author_name
'Lin, Yumei'
'Gong, Lei'
'Xu, Hui'
'He, Xumin'
'Wen, Ting Bin'
'Xia, Haiping'

_publ_section_title
;
 Nine-Membered Osmacycles Derived from Metathesis Reactions between
 Alkynes and an Osmafuran
;
_journal_issue 5
_journal_name_full Organometallics
_journal_page_first 1524
_journal_paper_doi 10.1021/om8010867
_journal_volume 28
_journal_year 2009
_chemical_formula_moiety 'C68 H59  Cl O3 Os P3,H2O,B(C6H5)4'
_chemical_formula_sum 'C92 H81 B Cl O4 Os P3'
_chemical_formula_weight 1579.94
_chemical_name_systematic
; 
 ? 
;
_space_group_IT_number 2
_symmetry_cell_setting triclinic
_symmetry_space_group_name_Hall '-P 1'
_symmetry_space_group_name_H-M 'P -1'
_atom_sites_solution_hydrogens geom
_atom_sites_solution_primary direct
_atom_sites_solution_secondary difmap
_audit_creation_method SHELXL-97
_cell_angle_alpha 69.765(3)
_cell_angle_beta 89.334(3)
_cell_angle_gamma 84.897(3)
_cell_formula_units_Z 2
_cell_length_a 13.6804(5)
_cell_length_b 17.2308(5)
_cell_length_c 17.5550(5)
_cell_measurement_reflns_used 8701
_cell_measurement_temperature 173(2)
_cell_measurement_theta_max 29.1064
_cell_measurement_theta_min 2.3487
_cell_volume 3866.5(2)
_computing_structure_refinement 'SHELXL-97 (Sheldrick, 1997)'
_computing_structure_solution 'SHELXS-97 (Sheldrick, 1990)'
_diffrn_ambient_temperature 173(2)
_diffrn_measured_fraction_theta_full 0.984
_diffrn_measured_fraction_theta_max 0.984
_diffrn_radiation_monochromator graphite
_diffrn_radiation_source 'fine-focus sealed tube'
_diffrn_radiation_type MoK\a
_diffrn_radiation_wavelength 0.71073
_diffrn_reflns_av_R_equivalents 0.0642
_diffrn_reflns_av_sigmaI/netI 0.1325
_diffrn_reflns_limit_h_max 16
_diffrn_reflns_limit_h_min -16
_diffrn_reflns_limit_k_max 20
_diffrn_reflns_limit_k_min -20
_diffrn_reflns_limit_l_max 20
_diffrn_reflns_limit_l_min -19
_diffrn_reflns_number 31165
_diffrn_reflns_theta_full 25.00
_diffrn_reflns_theta_max 25.00
_diffrn_reflns_theta_min 2.36
_exptl_absorpt_coefficient_mu 1.798
_exptl_absorpt_correction_T_max 0.7379
_exptl_absorpt_correction_T_min 0.5189
_exptl_absorpt_correction_type multi-scan
_exptl_crystal_colour orange
_exptl_crystal_density_diffrn 1.357
_exptl_crystal_density_method 'not measured'
_exptl_crystal_description plastic
_exptl_crystal_F_000 1616
_exptl_crystal_size_max 0.42
_exptl_crystal_size_mid 0.31
_exptl_crystal_size_min 0.18
_refine_diff_density_max 2.458
_refine_diff_density_min -0.829
_refine_diff_density_rms 0.138
_refine_ls_extinction_method none
_refine_ls_goodness_of_fit_ref 1.010
_refine_ls_hydrogen_treatment constr
_refine_ls_matrix_type full
_refine_ls_number_parameters 928
_refine_ls_number_reflns 13401
_refine_ls_number_restraints 64
_refine_ls_restrained_S_all 1.010
_refine_ls_R_factor_all 0.0763
_refine_ls_R_factor_gt 0.0489
_refine_ls_shift/su_max 0.001
_refine_ls_shift/su_mean 0.000
_refine_ls_structure_factor_coef Fsqd
_refine_ls_weighting_details 'calc w=1/[\s^2^(Fo^2^)+(0.0617P)^2^+0.0000P] where P=(Fo^2^+2Fc^2^)/3'
_refine_ls_weighting_scheme calc
_refine_ls_wR_factor_gt 0.1320
_refine_ls_wR_factor_ref 0.1372
_reflns_number_gt 9658
_reflns_number_total 13401
_reflns_threshold_expression >2sigma(I)
_cod_data_source_file om8010867_si_004.cif
_cod_data_source_block complex5'
_cod_original_sg_symbol_H-M P-1
_cod_database_code 4068782

loop_
_symmetry_equiv_pos_as_xyz
'x, y, z'
'-x, -y, -z'

loop_
_atom_site_label
_atom_site_type_symbol
_atom_site_fract_x
_atom_site_fract_y
_atom_site_fract_z
_atom_site_U_iso_or_equiv
_atom_site_adp_type
_atom_site_occupancy
_atom_site_symmetry_multiplicity
_atom_site_calc_flag
_atom_site_refinement_flags
Os1 Os 0.43143(2) 0.26560(2) 0.685475(18) 0.01406(10) Uani 1 1 d .
P1 P 0.48323(14) 0.16172(13) 0.80896(11) 0.0172(4) Uani 1 1 d .
P2 P 0.50373(14) 0.20533(13) 0.59314(11) 0.0173(4) Uani 1 1 d .
P3 P 0.13417(14) 0.28328(13) 0.54181(11) 0.0187(5) Uani 1 1 d .
Cl1 Cl 0.57301(13) 0.34335(12) 0.66015(11) 0.0216(4) Uani 1 1 d .
C1 C 0.2938(5) 0.2260(5) 0.6511(4) 0.0160(13) Uani 1 1 d U
H1A H 0.2980 0.1685 0.6491 0.019 Uiso 1 1 calc R
C2 C 0.2482(5) 0.2941(5) 0.5770(4) 0.0157(13) Uani 1 1 d U
C3 C 0.2901(5) 0.3684(5) 0.5583(4) 0.0169(15) Uani 1 1 d U
C4 C 0.2909(6) 0.5136(5) 0.4854(5) 0.034(2) Uani 1 1 d .
H4A H 0.2804 0.5463 0.4269 0.040 Uiso 1 1 calc R
H4B H 0.3624 0.5010 0.4963 0.040 Uiso 1 1 calc R
C5 C 0.2487(7) 0.5643(7) 0.5354(7) 0.057(3) Uani 1 1 d .
H5A H 0.2809 0.6159 0.5213 0.085 Uiso 1 1 calc R
H5B H 0.2598 0.5322 0.5932 0.085 Uiso 1 1 calc R
H5C H 0.1780 0.5776 0.5239 0.085 Uiso 1 1 calc R
C6 C 0.2861(5) 0.2320(5) 0.7291(4) 0.0171(13) Uani 1 1 d U
H6A H 0.2862 0.1772 0.7742 0.021 Uiso 1 1 calc R
C7 C 0.2333(5) 0.3039(5) 0.7483(4) 0.0202(15) Uani 1 1 d U
H7A H 0.1892 0.3373 0.7021 0.024 Uiso 1 1 calc R
H7B H 0.1924 0.2820 0.7966 0.024 Uiso 1 1 calc R
C8 C 0.3035(6) 0.3579(5) 0.7642(4) 0.0208(18) Uani 1 1 d .
C11 C -0.0902(6) -0.1949(6) 0.8150(5) 0.034(2) Uani 1 1 d .
C12 C -0.1241(7) -0.1311(7) 0.7435(6) 0.045(3) Uani 1 1 d .
H12A H -0.0857 -0.0858 0.7197 0.054 Uiso 1 1 calc R
C13 C -0.2134(8) -0.1330(8) 0.7067(6) 0.057(3) Uani 1 1 d .
H13A H -0.2348 -0.0891 0.6583 0.068 Uiso 1 1 calc R
C14 C -0.2707(8) -0.1974(9) 0.7395(8) 0.066(4) Uani 1 1 d .
H14A H -0.3312 -0.1983 0.7138 0.079 Uiso 1 1 calc R
C15 C -0.2398(7) -0.2607(8) 0.8098(8) 0.059(3) Uani 1 1 d .
H15A H -0.2789 -0.3055 0.8337 0.071 Uiso 1 1 calc R
C16 C -0.1509(6) -0.2582(7) 0.8453(6) 0.040(2) Uani 1 1 d .
H16A H -0.1303 -0.3028 0.8935 0.047 Uiso 1 1 calc R
C21 C 0.0266(6) -0.2581(5) 0.9508(5) 0.028(2) Uani 1 1 d .
C22 C 0.0521(7) -0.3421(6) 0.9644(5) 0.041(2) Uani 1 1 d .
H22A H 0.0606 -0.3596 0.9188 0.049 Uiso 1 1 calc R
C23 C 0.0657(7) -0.4007(6) 1.0409(6) 0.050(3) Uani 1 1 d .
H23A H 0.0841 -0.4571 1.0475 0.060 Uiso 1 1 calc R
C24 C 0.0522(6) -0.3769(6) 1.1087(5) 0.042(3) Uani 1 1 d .
H24A H 0.0634 -0.4163 1.1618 0.050 Uiso 1 1 calc R
C25 C 0.0226(6) -0.2953(6) 1.0972(5) 0.036(2) Uani 1 1 d .
H25A H 0.0101 -0.2786 1.1429 0.043 Uiso 1 1 calc R
C26 C 0.0108(5) -0.2377(5) 1.0201(4) 0.0258(19) Uani 1 1 d .
H26A H -0.0090 -0.1816 1.0140 0.031 Uiso 1 1 calc R
C31 C 0.1059(6) -0.2127(5) 0.8049(5) 0.029(2) Uani 1 1 d .
C32 C 0.0934(7) -0.2213(6) 0.7288(5) 0.041(2) Uani 1 1 d .
H32A H 0.0288 -0.2135 0.7065 0.050 Uiso 1 1 calc R
C33 C 0.1722(9) -0.2409(7) 0.6843(6) 0.055(3) Uani 1 1 d .
H33A H 0.1598 -0.2481 0.6341 0.066 Uiso 1 1 calc R
C34 C 0.2672(9) -0.2498(7) 0.7134(7) 0.058(3) Uani 1 1 d .
H34A H 0.3209 -0.2610 0.6828 0.070 Uiso 1 1 calc R
C35 C 0.2825(7) -0.2421(6) 0.7866(7) 0.053(3) Uani 1 1 d .
H35A H 0.3476 -0.2489 0.8076 0.063 Uiso 1 1 calc R
C36 C 0.2033(6) -0.2244(6) 0.8320(6) 0.039(2) Uani 1 1 d .
H36A H 0.2170 -0.2203 0.8834 0.047 Uiso 1 1 calc R
C41 C 0.0187(6) -0.0962(5) 0.8599(4) 0.029(2) Uani 1 1 d .
C42 C 0.1044(7) -0.0573(6) 0.8560(5) 0.032(2) Uani 1 1 d .
H42A H 0.1647 -0.0858 0.8488 0.039 Uiso 1 1 calc R
C43 C 0.1067(8) 0.0209(7) 0.8619(5) 0.047(3) Uani 1 1 d .
H43A H 0.1674 0.0447 0.8584 0.056 Uiso 1 1 calc R
C44 C 0.0213(9) 0.0639(6) 0.8728(5) 0.050(3) Uani 1 1 d .
H44A H 0.0217 0.1179 0.8758 0.060 Uiso 1 1 calc R
C45 C -0.0649(8) 0.0266(6) 0.8793(5) 0.046(3) Uani 1 1 d .
H45A H -0.1245 0.0544 0.8885 0.055 Uiso 1 1 calc R
C46 C -0.0657(7) -0.0506(6) 0.8725(5) 0.036(2) Uani 1 1 d .
H46A H -0.1267 -0.0740 0.8767 0.044 Uiso 1 1 calc R
C81 C 0.2753(6) 0.4233(5) 0.7984(5) 0.0242(19) Uani 1 1 d .
C82 C 0.3434(8) 0.4754(7) 0.7986(6) 0.058(2) Uani 1 1 d U
H82A H 0.4063 0.4692 0.7769 0.070 Uiso 1 1 calc R
C83 C 0.3207(9) 0.5386(8) 0.8309(6) 0.064(2) Uani 1 1 d U
H83A H 0.3679 0.5760 0.8305 0.077 Uiso 1 1 calc R
C84 C 0.2294(8) 0.5461(7) 0.8631(6) 0.061(2) Uani 1 1 d U
H84A H 0.2136 0.5886 0.8854 0.074 Uiso 1 1 calc R
C85 C 0.1623(7) 0.4931(6) 0.8632(6) 0.043(3) Uani 1 1 d .
H85A H 0.0999 0.4980 0.8862 0.051 Uiso 1 1 calc R
C86 C 0.1841(6) 0.4319(6) 0.8299(5) 0.034(2) Uani 1 1 d .
H86A H 0.1360 0.3958 0.8287 0.041 Uiso 1 1 calc R
C111 C 0.5971(5) 0.1622(5) 0.8645(4) 0.0196(18) Uani 1 1 d .
C112 C 0.6731(5) 0.2088(5) 0.8280(4) 0.0245(19) Uani 1 1 d .
H11A H 0.6697 0.2404 0.7716 0.029 Uiso 1 1 calc R
C113 C 0.7543(6) 0.2091(6) 0.8745(5) 0.032(2) Uani 1 1 d .
H11B H 0.8064 0.2411 0.8492 0.038 Uiso 1 1 calc R
C114 C 0.7614(6) 0.1638(6) 0.9569(5) 0.032(2) Uani 1 1 d .
H11C H 0.8174 0.1642 0.9881 0.038 Uiso 1 1 calc R
C115 C 0.6850(6) 0.1182(6) 0.9921(5) 0.028(2) Uani 1 1 d .
H11D H 0.6886 0.0865 1.0485 0.034 Uiso 1 1 calc R
C116 C 0.6044(6) 0.1175(5) 0.9479(4) 0.0255(19) Uani 1 1 d .
H11E H 0.5522 0.0862 0.9740 0.031 Uiso 1 1 calc R
C121 C 0.3978(5) 0.1668(5) 0.8893(4) 0.0190(18) Uani 1 1 d .
C122 C 0.3964(6) 0.2335(5) 0.9164(4) 0.025(2) Uani 1 1 d .
H12B H 0.4442 0.2723 0.8979 0.030 Uiso 1 1 calc R
C123 C 0.3270(6) 0.2442(6) 0.9696(4) 0.031(2) Uani 1 1 d .
H12C H 0.3278 0.2902 0.9876 0.038 Uiso 1 1 calc R
C124 C 0.2558(7) 0.1893(6) 0.9977(5) 0.037(2) Uani 1 1 d .
H12D H 0.2053 0.1991 1.0317 0.044 Uiso 1 1 calc R
C125 C 0.2599(6) 0.1202(6) 0.9752(4) 0.029(2) Uani 1 1 d .
H12E H 0.2143 0.0799 0.9967 0.034 Uiso 1 1 calc R
C126 C 0.3298(5) 0.1090(5) 0.9216(4) 0.0241(19) Uani 1 1 d .
H12F H 0.3316 0.0611 0.9065 0.029 Uiso 1 1 calc R
C131 C 0.4852(6) 0.0536(5) 0.8143(4) 0.0192(18) Uani 1 1 d .
C132 C 0.5650(6) -0.0043(5) 0.8457(4) 0.030(2) Uani 1 1 d .
H13B H 0.6209 0.0119 0.8660 0.036 Uiso 1 1 calc R
C133 C 0.5637(7) -0.0845(6) 0.8477(5) 0.040(2) Uani 1 1 d .
H13C H 0.6204 -0.1225 0.8660 0.048 Uiso 1 1 calc R
C134 C 0.4806(7) -0.1104(6) 0.8234(5) 0.040(2) Uani 1 1 d .
H13D H 0.4791 -0.1669 0.8282 0.048 Uiso 1 1 calc R
C135 C 0.4007(6) -0.0554(5) 0.7927(5) 0.030(2) Uani 1 1 d .
H13E H 0.3439 -0.0730 0.7752 0.036 Uiso 1 1 calc R
C136 C 0.4038(6) 0.0264(5) 0.7872(4) 0.0234(19) Uani 1 1 d .
H13F H 0.3489 0.0651 0.7644 0.028 Uiso 1 1 calc R
C211 C 0.4651(5) 0.1081(5) 0.5879(4) 0.0192(18) Uani 1 1 d .
C212 C 0.3748(5) 0.1063(5) 0.5515(4) 0.0232(19) Uani 1 1 d .
H21A H 0.3327 0.1560 0.5296 0.028 Uiso 1 1 calc R
C213 C 0.3469(6) 0.0332(6) 0.5474(5) 0.031(2) Uani 1 1 d .
H21B H 0.2862 0.0334 0.5217 0.037 Uiso 1 1 calc R
C214 C 0.4058(6) -0.0413(5) 0.5802(5) 0.031(2) Uani 1 1 d .
H21C H 0.3852 -0.0917 0.5781 0.037 Uiso 1 1 calc R
C215 C 0.4940(6) -0.0401(5) 0.6156(5) 0.031(2) Uani 1 1 d .
H21D H 0.5352 -0.0903 0.6379 0.037 Uiso 1 1 calc R
C216 C 0.5242(6) 0.0328(5) 0.6194(4) 0.0238(19) Uani 1 1 d .
H21E H 0.5861 0.0320 0.6437 0.029 Uiso 1 1 calc R
C221 C 0.6367(5) 0.1783(5) 0.6011(4) 0.0212(18) Uani 1 1 d .
C222 C 0.6814(6) 0.1364(6) 0.6756(5) 0.030(2) Uani 1 1 d .
H22B H 0.6456 0.1326 0.7233 0.036 Uiso 1 1 calc R
C223 C 0.7770(6) 0.0995(6) 0.6839(5) 0.032(2) Uani 1 1 d .
H22C H 0.8054 0.0703 0.7362 0.039 Uiso 1 1 calc R
C224 C 0.8299(6) 0.1057(6) 0.6158(5) 0.033(2) Uani 1 1 d .
H22D H 0.8955 0.0810 0.6208 0.040 Uiso 1 1 calc R
C225 C 0.7885(6) 0.1474(6) 0.5404(5) 0.039(2) Uani 1 1 d .
H22E H 0.8254 0.1509 0.4934 0.047 Uiso 1 1 calc R
C226 C 0.6921(6) 0.1850(5) 0.5320(5) 0.028(2) Uani 1 1 d .
H22F H 0.6645 0.2149 0.4795 0.034 Uiso 1 1 calc R
C231 C 0.4890(5) 0.2760(5) 0.4867(4) 0.0191(18) Uani 1 1 d .
C232 C 0.4721(6) 0.2474(6) 0.4231(4) 0.027(2) Uani 1 1 d .
H23B H 0.4657 0.1902 0.4339 0.033 Uiso 1 1 calc R
C233 C 0.4646(6) 0.3034(6) 0.3438(5) 0.031(2) Uani 1 1 d .
H23C H 0.4528 0.2839 0.3007 0.037 Uiso 1 1 calc R
C234 C 0.4737(7) 0.3854(6) 0.3269(5) 0.038(2) Uani 1 1 d .
H23D H 0.4663 0.4228 0.2725 0.046 Uiso 1 1 calc R
C235 C 0.4937(6) 0.4148(6) 0.3884(5) 0.031(2) Uani 1 1 d .
H23E H 0.5023 0.4719 0.3762 0.037 Uiso 1 1 calc R
C236 C 0.5013(5) 0.3605(5) 0.4679(5) 0.026(2) Uani 1 1 d .
H23F H 0.5149 0.3808 0.5102 0.031 Uiso 1 1 calc R
C311 C 0.1165(6) 0.3373(5) 0.4349(4) 0.0191(18) Uani 1 1 d .
C312 C 0.0205(6) 0.3526(5) 0.4028(5) 0.030(2) Uani 1 1 d .
H31A H -0.0339 0.3410 0.4378 0.036 Uiso 1 1 calc R
C313 C 0.0057(8) 0.3854(6) 0.3184(5) 0.043(3) Uani 1 1 d .
H31B H -0.0590 0.3962 0.2958 0.052 Uiso 1 1 calc R
C314 C 0.0843(8) 0.4015(6) 0.2688(5) 0.047(3) Uani 1 1 d .
H31C H 0.0740 0.4224 0.2116 0.056 Uiso 1 1 calc R
C315 C 0.1799(8) 0.3880(6) 0.3007(5) 0.047(3) Uani 1 1 d .
H31D H 0.2339 0.4009 0.2654 0.056 Uiso 1 1 calc R
C316 C 0.1956(7) 0.3556(6) 0.3838(5) 0.032(2) Uani 1 1 d .
H31E H 0.2605 0.3460 0.4059 0.039 Uiso 1 1 calc R
C321 C 0.0312(5) 0.3188(5) 0.5920(4) 0.0215(18) Uani 1 1 d .
C322 C -0.0420(6) 0.2681(6) 0.6269(5) 0.040(2) Uani 1 1 d .
H32B H -0.0415 0.2144 0.6230 0.048 Uiso 1 1 calc R
C323 C -0.1163(7) 0.2968(6) 0.6678(6) 0.047(3) Uani 1 1 d .
H32C H -0.1669 0.2623 0.6921 0.056 Uiso 1 1 calc R
C324 C -0.1175(6) 0.3736(6) 0.6733(5) 0.036(2) Uani 1 1 d .
H32D H -0.1683 0.3923 0.7018 0.043 Uiso 1 1 calc R
C325 C -0.0457(6) 0.4239(5) 0.6381(5) 0.033(2) Uani 1 1 d .
H32E H -0.0467 0.4777 0.6417 0.040 Uiso 1 1 calc R
C326 C 0.0274(6) 0.3965(5) 0.5976(5) 0.031(2) Uani 1 1 d .
H32F H 0.0768 0.4319 0.5728 0.037 Uiso 1 1 calc R
C331 C 0.1206(5) 0.1758(5) 0.5577(4) 0.0202(18) Uani 1 1 d .
C332 C 0.1207(6) 0.1161(5) 0.6354(4) 0.0257(19) Uani 1 1 d .
H33B H 0.1287 0.1320 0.6815 0.031 Uiso 1 1 calc R
C333 C 0.1095(6) 0.0356(6) 0.6457(5) 0.031(2) Uani 1 1 d .
H33C H 0.1110 -0.0042 0.6991 0.037 Uiso 1 1 calc R
C334 C 0.0957(6) 0.0102(5) 0.5796(5) 0.031(2) Uani 1 1 d .
H33D H 0.0879 -0.0463 0.5874 0.037 Uiso 1 1 calc R
C335 C 0.0938(6) 0.0680(5) 0.5036(5) 0.030(2) Uani 1 1 d .
H33E H 0.0834 0.0518 0.4580 0.036 Uiso 1 1 calc R
C336 C 0.1067(6) 0.1501(5) 0.4917(5) 0.0256(19) Uani 1 1 d .
H33F H 0.1061 0.1893 0.4381 0.031 Uiso 1 1 calc R
O1 O 0.3690(4) 0.3746(3) 0.5909(3) 0.0201(12) Uani 1 1 d .
O2 O 0.2448(4) 0.4371(3) 0.5050(3) 0.0263(13) Uani 1 1 d .
O3 O 0.3911(4) 0.3466(3) 0.7481(3) 0.0198(12) Uani 1 1 d .
B1 B 0.0142(7) -0.1885(6) 0.8564(5) 0.029(2) Uani 1 1 d .
O1W O 0.4250(10) -0.3516(10) 1.0013(8) 0.066(4) Uani 0.50 1 d PU
H1WB H 0.4222 -0.4038 1.0229 0.079 Uiso 0.50 1 d PR
H1WA H 0.4633 -0.3494 0.9623 0.079 Uiso 0.50 1 d PR
O2W O 0.3531(11) -0.4302(10) 1.1486(8) 0.071(4) Uani 0.50 1 d PU
H2WA H 0.4037 -0.4036 1.1429 0.085 Uiso 0.50 1 d PR
H2WB H 0.3022 -0.4339 1.1775 0.085 Uiso 0.50 1 d PR

loop_
_atom_site_aniso_label
_atom_site_aniso_U_11
_atom_site_aniso_U_22
_atom_site_aniso_U_33
_atom_site_aniso_U_23
_atom_site_aniso_U_13
_atom_site_aniso_U_12
Os1 0.01279(16) 0.01335(17) 0.01682(16) -0.00597(11) 0.00032(11) -0.00222(11)
P1 0.0167(11) 0.0183(12) 0.0175(10) -0.0071(8) 0.0003(8) -0.0023(8)
P2 0.0141(10) 0.0184(12) 0.0198(10) -0.0074(8) 0.0010(8) -0.0008(8)
P3 0.0183(11) 0.0192(12) 0.0190(10) -0.0065(9) -0.0012(8) -0.0034(9)
Cl1 0.0160(10) 0.0223(11) 0.0261(10) -0.0066(8) 0.0011(8) -0.0066(8)
C1 0.013(3) 0.015(3) 0.019(3) -0.004(2) -0.001(2) -0.003(2)
C2 0.014(3) 0.014(3) 0.018(3) -0.004(2) 0.001(2) -0.002(2)
C3 0.014(3) 0.014(3) 0.020(3) -0.003(3) -0.001(3) -0.001(3)
C4 0.030(5) 0.020(5) 0.042(5) 0.000(4) -0.005(4) -0.003(4)
C5 0.047(7) 0.038(7) 0.094(8) -0.034(6) 0.006(6) -0.010(5)
C6 0.016(3) 0.018(3) 0.017(2) -0.005(2) -0.001(2) -0.005(2)
C7 0.016(3) 0.024(4) 0.021(3) -0.007(3) 0.000(3) -0.002(3)
C8 0.024(5) 0.020(5) 0.018(4) -0.007(3) 0.004(3) -0.001(4)
C11 0.027(5) 0.046(7) 0.039(5) -0.027(5) 0.007(4) -0.006(4)
C12 0.041(6) 0.048(7) 0.053(6) -0.027(5) 0.000(5) -0.004(5)
C13 0.047(7) 0.068(9) 0.066(7) -0.042(6) -0.020(6) 0.022(6)
C14 0.031(6) 0.081(10) 0.114(10) -0.071(9) -0.025(7) 0.011(7)
C15 0.032(6) 0.057(8) 0.107(9) -0.049(7) 0.006(6) -0.011(5)
C16 0.028(5) 0.046(7) 0.058(6) -0.035(5) 0.002(4) -0.003(5)
C21 0.023(5) 0.026(5) 0.033(5) -0.006(4) 0.004(4) -0.007(4)
C22 0.042(6) 0.038(6) 0.038(5) -0.008(5) 0.015(4) -0.004(5)
C23 0.049(7) 0.026(6) 0.065(7) -0.007(5) 0.013(5) 0.006(5)
C24 0.034(6) 0.038(7) 0.039(5) 0.003(5) -0.002(4) -0.003(5)
C25 0.026(5) 0.052(7) 0.031(5) -0.014(4) -0.004(4) -0.011(4)
C26 0.020(4) 0.028(5) 0.031(5) -0.011(4) 0.000(4) -0.010(4)
C31 0.035(5) 0.023(5) 0.033(5) -0.011(4) 0.007(4) -0.005(4)
C32 0.048(6) 0.040(7) 0.036(5) -0.014(4) 0.008(5) -0.007(5)
C33 0.081(9) 0.051(8) 0.036(6) -0.017(5) 0.034(6) -0.012(6)
C34 0.064(8) 0.055(8) 0.056(7) -0.020(6) 0.030(6) -0.011(6)
C35 0.036(6) 0.031(7) 0.089(8) -0.019(6) 0.015(6) -0.005(5)
C36 0.035(6) 0.034(6) 0.049(6) -0.014(5) 0.008(5) -0.006(4)
C41 0.041(5) 0.028(5) 0.016(4) -0.006(4) -0.003(4) 0.003(4)
C42 0.036(5) 0.037(6) 0.026(5) -0.012(4) -0.003(4) -0.012(4)
C43 0.057(7) 0.050(7) 0.041(6) -0.021(5) -0.010(5) -0.018(6)
C44 0.087(9) 0.026(6) 0.039(6) -0.014(5) -0.015(6) -0.005(6)
C45 0.065(7) 0.032(6) 0.040(5) -0.016(5) 0.006(5) 0.010(5)
C46 0.042(6) 0.036(6) 0.033(5) -0.015(4) 0.008(4) -0.006(4)
C81 0.029(5) 0.016(5) 0.031(4) -0.012(4) 0.003(4) -0.003(4)
C82 0.054(4) 0.061(4) 0.068(4) -0.032(3) 0.019(4) -0.009(4)
C83 0.064(2) 0.063(2) 0.066(2) -0.0242(12) 0.0037(10) -0.0055(10)
C84 0.065(4) 0.057(4) 0.072(4) -0.037(4) 0.014(4) 0.000(4)
C85 0.026(5) 0.050(7) 0.067(6) -0.038(5) 0.016(5) -0.006(5)
C86 0.022(5) 0.039(6) 0.052(5) -0.030(5) 0.001(4) 0.001(4)
C111 0.016(4) 0.023(5) 0.021(4) -0.009(3) -0.001(3) -0.001(3)
C112 0.021(4) 0.030(5) 0.018(4) 0.000(3) -0.002(3) -0.010(4)
C113 0.019(5) 0.040(6) 0.030(5) -0.003(4) 0.003(4) -0.013(4)
C114 0.027(5) 0.038(6) 0.027(5) -0.009(4) -0.012(4) 0.006(4)
C115 0.026(5) 0.036(6) 0.020(4) -0.005(4) -0.004(4) -0.006(4)
C116 0.022(5) 0.024(5) 0.027(4) -0.004(4) 0.006(4) -0.006(4)
C121 0.016(4) 0.023(5) 0.019(4) -0.008(3) 0.000(3) -0.001(3)
C122 0.024(5) 0.030(5) 0.020(4) -0.008(4) -0.005(3) 0.002(4)
C123 0.044(6) 0.030(6) 0.022(4) -0.014(4) -0.004(4) 0.006(4)
C124 0.034(5) 0.055(7) 0.021(4) -0.015(4) 0.003(4) 0.004(5)
C125 0.028(5) 0.035(6) 0.023(4) -0.008(4) 0.008(4) -0.009(4)
C126 0.025(5) 0.027(5) 0.022(4) -0.009(4) 0.000(3) -0.007(4)
C131 0.025(4) 0.021(5) 0.015(4) -0.011(3) 0.007(3) -0.004(4)
C132 0.043(6) 0.018(5) 0.029(5) -0.006(4) -0.013(4) -0.003(4)
C133 0.054(6) 0.017(5) 0.044(5) -0.007(4) -0.016(5) 0.009(4)
C134 0.069(7) 0.017(5) 0.032(5) -0.007(4) -0.005(5) -0.005(5)
C135 0.040(5) 0.028(5) 0.028(4) -0.016(4) 0.010(4) -0.014(4)
C136 0.033(5) 0.020(5) 0.018(4) -0.007(3) 0.010(3) -0.006(4)
C211 0.025(4) 0.016(5) 0.016(4) -0.004(3) 0.009(3) -0.004(3)
C212 0.014(4) 0.030(5) 0.029(4) -0.015(4) 0.000(3) 0.000(4)
C213 0.026(5) 0.037(6) 0.043(5) -0.027(4) 0.007(4) -0.011(4)
C214 0.042(6) 0.023(5) 0.037(5) -0.020(4) 0.014(4) -0.012(4)
C215 0.038(6) 0.019(5) 0.032(5) -0.007(4) 0.004(4) -0.001(4)
C216 0.023(4) 0.025(5) 0.025(4) -0.011(4) 0.001(3) 0.002(4)
C221 0.018(4) 0.019(5) 0.027(4) -0.009(3) 0.001(3) 0.000(3)
C222 0.020(5) 0.044(6) 0.030(5) -0.018(4) 0.002(4) -0.001(4)
C223 0.026(5) 0.038(6) 0.033(5) -0.014(4) -0.009(4) 0.006(4)
C224 0.013(4) 0.032(6) 0.055(6) -0.016(4) 0.005(4) -0.001(4)
C225 0.027(5) 0.052(7) 0.037(5) -0.014(5) 0.013(4) -0.002(4)
C226 0.019(5) 0.031(6) 0.031(5) -0.006(4) 0.004(4) -0.001(4)
C231 0.014(4) 0.020(5) 0.021(4) -0.004(3) 0.000(3) 0.002(3)
C232 0.029(5) 0.034(6) 0.022(4) -0.013(4) 0.001(4) -0.006(4)
C233 0.033(5) 0.040(6) 0.024(4) -0.015(4) 0.005(4) -0.011(4)
C234 0.047(6) 0.039(7) 0.021(4) 0.000(4) 0.004(4) -0.005(5)
C235 0.034(5) 0.024(5) 0.028(5) 0.000(4) 0.005(4) -0.004(4)
C236 0.018(4) 0.035(6) 0.028(4) -0.015(4) 0.007(3) -0.005(4)
C311 0.028(5) 0.014(5) 0.013(4) -0.003(3) -0.001(3) -0.002(3)
C312 0.034(5) 0.017(5) 0.036(5) -0.007(4) -0.008(4) -0.001(4)
C313 0.060(7) 0.024(6) 0.038(5) -0.005(4) -0.028(5) 0.007(5)
C314 0.086(9) 0.032(6) 0.019(5) -0.005(4) -0.011(5) 0.002(6)
C315 0.066(7) 0.041(7) 0.027(5) -0.004(4) 0.005(5) -0.005(5)
C316 0.037(5) 0.033(6) 0.028(5) -0.013(4) -0.004(4) -0.002(4)
C321 0.014(4) 0.027(5) 0.023(4) -0.008(4) -0.003(3) 0.000(3)
C322 0.029(5) 0.030(6) 0.066(6) -0.022(5) 0.020(5) -0.010(4)
C323 0.036(6) 0.035(7) 0.064(7) -0.010(5) 0.024(5) -0.006(5)
C324 0.033(5) 0.041(6) 0.034(5) -0.018(4) 0.005(4) 0.012(5)
C325 0.037(5) 0.021(5) 0.049(5) -0.020(4) 0.005(4) -0.003(4)
C326 0.029(5) 0.021(5) 0.040(5) -0.006(4) 0.002(4) -0.005(4)
C331 0.012(4) 0.020(5) 0.028(4) -0.008(4) 0.005(3) -0.006(3)
C332 0.022(5) 0.030(5) 0.025(4) -0.009(4) -0.002(3) -0.004(4)
C333 0.024(5) 0.025(6) 0.035(5) 0.002(4) 0.001(4) -0.005(4)
C334 0.024(5) 0.019(5) 0.051(6) -0.011(4) -0.002(4) -0.005(4)
C335 0.022(5) 0.035(6) 0.039(5) -0.020(4) -0.005(4) -0.008(4)
C336 0.024(5) 0.023(5) 0.033(5) -0.014(4) -0.004(4) 0.002(4)
O1 0.018(3) 0.018(3) 0.021(3) -0.002(2) -0.002(2) -0.001(2)
O2 0.020(3) 0.020(3) 0.033(3) -0.001(2) -0.006(2) -0.005(2)
O3 0.017(3) 0.023(3) 0.020(3) -0.008(2) 0.002(2) 0.000(2)
B1 0.035(6) 0.027(6) 0.027(5) -0.011(4) 0.001(4) -0.006(5)
O1W 0.065(4) 0.066(4) 0.066(4) -0.0227(17) 0.0003(10) -0.0067(11)
O2W 0.070(5) 0.071(5) 0.071(5) -0.0234(18) 0.0014(10) -0.0054(11)

loop_
_atom_type_symbol
_atom_type_description
_atom_type_scat_dispersion_real
_atom_type_scat_dispersion_imag
_atom_type_scat_source
C C 0.0033 0.0016 'International Tables Vol C Tables 4.2.6.8 and 6.1.1.4'
H H 0.0000 0.0000 'International Tables Vol C Tables 4.2.6.8 and 6.1.1.4'
O O 0.0106 0.0060 'International Tables Vol C Tables 4.2.6.8 and 6.1.1.4'
P P 0.1023 0.0942 'International Tables Vol C Tables 4.2.6.8 and 6.1.1.4'
Cl Cl 0.1484 0.1585 'International Tables Vol C Tables 4.2.6.8 and 6.1.1.4'
Os Os -1.2165 7.6030 'International Tables Vol C Tables 4.2.6.8 and 6.1.1.4'
B B 0.0013 0.0007 'International Tables Vol C Tables 4.2.6.8 and 6.1.1.4'

loop_
_geom_angle_atom_site_label_1
_geom_angle_atom_site_label_2
_geom_angle_atom_site_label_3
_geom_angle
O3 Os1 O1 77.35(18)
O3 Os1 C6 76.9(2)
O1 Os1 C6 91.1(2)
O3 Os1 C1 106.9(2)
O1 Os1 C1 76.5(2)
C6 Os1 C1 37.4(2)
O3 Os1 P1 89.65(13)
O1 Os1 P1 166.69(13)
C6 Os1 P1 83.09(19)
C1 Os1 P1 105.07(18)
O3 Os1 P2 163.58(14)
O1 Os1 P2 93.60(14)
C6 Os1 P2 117.4(2)
C1 Os1 P2 83.81(18)
P1 Os1 P2 99.71(7)
O3 Os1 Cl1 80.74(15)
O1 Os1 Cl1 81.85(15)
C6 Os1 Cl1 157.5(2)
C1 Os1 Cl1 154.62(17)
P1 Os1 Cl1 99.04(7)
P2 Os1 Cl1 84.46(7)
C131 P1 C121 103.3(3)
C131 P1 C111 103.1(4)
C121 P1 C111 96.5(3)
C131 P1 Os1 117.4(2)
C121 P1 Os1 109.4(2)
C111 P1 Os1 123.6(3)
C221 P2 C211 98.8(4)
C221 P2 C231 101.4(3)
C211 P2 C231 102.5(4)
C221 P2 Os1 117.8(3)
C211 P2 Os1 121.1(2)
C231 P2 Os1 112.3(2)
C2 P3 C311 112.7(4)
C2 P3 C331 110.5(4)
C311 P3 C331 105.9(4)
C2 P3 C321 114.0(3)
C311 P3 C321 107.1(3)
C331 P3 C321 106.2(4)
C6 C1 C2 121.4(7)
C6 C1 Os1 69.7(4)
C2 C1 Os1 109.1(5)
C3 C2 C1 113.8(7)
C3 C2 P3 124.8(5)
C1 C2 P3 118.9(5)
O1 C3 O2 117.9(7)
O1 C3 C2 122.6(6)
O2 C3 C2 119.5(7)
O2 C4 C5 110.7(7)
C1 C6 C7 125.3(6)
C1 C6 Os1 72.8(4)
C7 C6 Os1 108.4(5)
C8 C7 C6 111.6(6)
O3 C8 C81 118.3(7)
O3 C8 C7 117.9(7)
C81 C8 C7 123.8(7)
C16 C11 C12 115.4(9)
C16 C11 B1 125.5(8)
C12 C11 B1 119.0(9)
C13 C12 C11 121.1(11)
C14 C13 C12 121.0(11)
C13 C14 C15 119.3(11)
C14 C15 C16 119.1(11)
C11 C16 C15 124.0(10)
C26 C21 C22 115.4(7)
C26 C21 B1 123.4(8)
C22 C21 B1 121.2(8)
C23 C22 C21 122.8(9)
C22 C23 C24 119.7(10)
C25 C24 C23 118.7(8)
C24 C25 C26 120.4(8)
C25 C26 C21 122.8(9)
C36 C31 C32 114.1(8)
C36 C31 B1 122.8(8)
C32 C31 B1 123.1(8)
C31 C32 C33 123.0(10)
C34 C33 C32 120.1(10)
C35 C34 C33 118.7(9)
C34 C35 C36 121.1(10)
C31 C36 C35 122.9(9)
C42 C41 C46 114.1(9)
C42 C41 B1 124.6(8)
C46 C41 B1 121.2(8)
C41 C42 C43 123.5(9)
C44 C43 C42 120.1(10)
C43 C44 C45 118.2(10)
C46 C45 C44 120.8(9)
C45 C46 C41 123.3(10)
C82 C81 C86 120.3(8)
C82 C81 C8 117.3(8)
C86 C81 C8 122.4(8)
C81 C82 C83 119.7(10)
C84 C83 C82 119.5(12)
C85 C84 C83 120.1(11)
C84 C85 C86 120.3(8)
C81 C86 C85 120.0(9)
C112 C111 C116 118.4(7)
C112 C111 P1 122.7(5)
C116 C111 P1 118.7(6)
C111 C112 C113 119.5(7)
C114 C113 C112 121.6(8)
C115 C114 C113 118.1(8)
C116 C115 C114 121.2(7)
C115 C116 C111 121.2(8)
C122 C121 C126 117.5(7)
C122 C121 P1 119.2(6)
C126 C121 P1 123.2(6)
C123 C122 C121 120.9(8)
C122 C123 C124 121.2(9)
C125 C124 C123 118.5(8)
C124 C125 C126 120.4(8)
C125 C126 C121 121.2(8)
C132 C131 C136 117.5(8)
C132 C131 P1 122.6(7)
C136 C131 P1 119.9(6)
C133 C132 C131 120.6(9)
C132 C133 C134 120.4(8)
C135 C134 C133 120.5(9)
C134 C135 C136 119.0(9)
C135 C136 C131 121.9(8)
C216 C211 C212 117.3(8)
C216 C211 P2 121.7(6)
C212 C211 P2 121.0(6)
C213 C212 C211 120.5(7)
C212 C213 C214 121.5(8)
C215 C214 C213 118.5(8)
C214 C215 C216 121.1(8)
C215 C216 C211 121.2(8)
C222 C221 C226 117.5(7)
C222 C221 P2 120.3(6)
C226 C221 P2 121.0(6)
C221 C222 C223 122.5(7)
C224 C223 C222 119.3(7)
C223 C224 C225 120.1(7)
C224 C225 C226 120.6(7)
C221 C226 C225 119.9(7)
C232 C231 C236 118.4(7)
C232 C231 P2 122.2(6)
C236 C231 P2 119.3(6)
C233 C232 C231 119.5(8)
C234 C233 C232 121.3(8)
C233 C234 C235 120.3(8)
C234 C235 C236 119.7(9)
C235 C236 C231 120.7(8)
C316 C311 C312 120.4(7)
C316 C311 P3 121.2(6)
C312 C311 P3 118.1(6)
C313 C312 C311 119.2(8)
C314 C313 C312 119.8(9)
C313 C314 C315 121.1(8)
C316 C315 C314 119.6(9)
C315 C316 C311 119.9(8)
C326 C321 C322 119.0(7)
C326 C321 P3 119.6(6)
C322 C321 P3 121.4(7)
C321 C322 C323 119.0(9)
C324 C323 C322 120.7(9)
C323 C324 C325 120.2(8)
C326 C325 C324 119.6(9)
C325 C326 C321 121.4(8)
C332 C331 C336 117.7(8)
C332 C331 P3 121.8(6)
C336 C331 P3 120.4(6)
C333 C332 C331 120.7(8)
C332 C333 C334 121.4(8)
C335 C334 C333 118.5(8)
C334 C335 C336 121.0(8)
C335 C336 C331 120.7(7)
C3 O1 Os1 116.8(5)
C3 O2 C4 118.4(6)
C8 O3 Os1 119.5(5)
C41 B1 C11 110.2(7)
C41 B1 C31 111.4(7)
C11 B1 C31 109.6(7)
C41 B1 C21 109.2(7)
C11 B1 C21 110.3(7)
C31 B1 C21 106.2(7)

loop_
_geom_bond_atom_site_label_1
_geom_bond_atom_site_label_2
_geom_bond_distance
Os1 O3 2.091(5)
Os1 O1 2.146(5)
Os1 C6 2.176(7)
Os1 C1 2.217(7)
Os1 P1 2.3519(19)
Os1 P2 2.3724(19)
Os1 Cl1 2.4027(19)
P1 C131 1.830(8)
P1 C121 1.842(7)
P1 C111 1.849(8)
P2 C221 1.831(7)
P2 C211 1.833(8)
P2 C231 1.845(7)
P3 C2 1.733(8)
P3 C311 1.791(7)
P3 C331 1.801(8)
P3 C321 1.824(7)
C1 C6 1.410(9)
C1 C2 1.513(9)
C2 C3 1.383(11)
C3 O1 1.258(9)
C3 O2 1.334(8)
C4 O2 1.443(10)
C4 C5 1.514(13)
C6 C7 1.515(10)
C7 C8 1.487(12)
C8 O3 1.241(8)
C8 C81 1.472(11)
C11 C16 1.383(13)
C11 C12 1.403(13)
C11 B1 1.639(13)
C12 C13 1.397(14)
C13 C14 1.371(17)
C14 C15 1.375(16)
C15 C16 1.384(14)
C21 C26 1.388(11)
C21 C22 1.395(12)
C21 B1 1.676(12)
C22 C23 1.375(12)
C23 C24 1.391(14)
C24 C25 1.373(13)
C25 C26 1.376(11)
C31 C36 1.394(12)
C31 C32 1.408(12)
C31 B1 1.646(12)
C32 C33 1.410(12)
C33 C34 1.378(15)
C34 C35 1.356(15)
C35 C36 1.412(12)
C41 C42 1.391(12)
C41 C46 1.398(11)
C41 B1 1.619(13)
C42 C43 1.391(13)
C43 C44 1.375(14)
C44 C45 1.378(15)
C45 C46 1.375(13)
C81 C82 1.349(14)
C81 C86 1.376(10)
C82 C83 1.403(16)
C83 C84 1.380(14)
C84 C85 1.350(15)
C85 C86 1.381(12)
C111 C112 1.384(11)
C111 C116 1.398(10)
C112 C113 1.387(11)
C113 C114 1.386(11)
C114 C115 1.373(12)
C115 C116 1.359(11)
C121 C122 1.386(11)
C121 C126 1.393(11)
C122 C123 1.369(10)
C123 C124 1.385(13)
C124 C125 1.373(13)
C125 C126 1.382(10)
C131 C132 1.389(11)
C131 C136 1.395(11)
C132 C133 1.373(12)
C133 C134 1.381(14)
C134 C135 1.363(12)
C135 C136 1.384(11)
C211 C216 1.404(10)
C211 C212 1.405(11)
C212 C213 1.373(12)
C213 C214 1.394(12)
C214 C215 1.368(12)
C215 C216 1.379(12)
C221 C222 1.377(10)
C221 C226 1.398(10)
C222 C223 1.389(11)
C223 C224 1.366(11)
C224 C225 1.370(12)
C225 C226 1.402(11)
C231 C232 1.395(11)
C231 C236 1.403(11)
C232 C233 1.391(11)
C233 C234 1.356(13)
C234 C235 1.380(13)
C235 C236 1.384(10)
C311 C316 1.384(11)
C311 C312 1.402(11)
C312 C313 1.401(11)
C313 C314 1.362(13)
C314 C315 1.396(14)
C315 C316 1.382(11)
C321 C326 1.373(12)
C321 C322 1.383(12)
C322 C323 1.390(12)
C323 C324 1.359(14)
C324 C325 1.366(13)
C325 C326 1.363(11)
C331 C332 1.396(10)
C331 C336 1.396(11)
C332 C333 1.357(12)
C333 C334 1.396(12)
C334 C335 1.360(11)
C335 C336 1.383(12)

loop_
_geom_torsion_atom_site_label_1
_geom_torsion_atom_site_label_2
_geom_torsion_atom_site_label_3
_geom_torsion_atom_site_label_4
_geom_torsion
O3 Os1 P1 C131 155.5(3)
O1 Os1 P1 C131 143.2(7)
C6 Os1 P1 C131 78.7(3)
C1 Os1 P1 C131 48.1(3)
P2 Os1 P1 C131 -38.1(3)
Cl1 Os1 P1 C131 -123.9(3)
O3 Os1 P1 C121 38.3(3)
O1 Os1 P1 C121 26.0(7)
C6 Os1 P1 C121 -38.6(3)
C1 Os1 P1 C121 -69.2(3)
P2 Os1 P1 C121 -155.3(3)
Cl1 Os1 P1 C121 118.8(3)
O3 Os1 P1 C111 -74.0(3)
O1 Os1 P1 C111 -86.2(7)
C6 Os1 P1 C111 -150.8(4)
C1 Os1 P1 C111 178.6(3)
P2 Os1 P1 C111 92.5(3)
Cl1 Os1 P1 C111 6.6(3)
O3 Os1 P2 C221 67.1(6)
O1 Os1 P2 C221 122.9(3)
C6 Os1 P2 C221 -144.0(4)
C1 Os1 P2 C221 -161.1(3)
P1 Os1 P2 C221 -56.8(3)
Cl1 Os1 P2 C221 41.4(3)
O3 Os1 P2 C211 -171.6(5)
O1 Os1 P2 C211 -115.8(3)
C6 Os1 P2 C211 -22.7(4)
C1 Os1 P2 C211 -39.8(3)
P1 Os1 P2 C211 64.5(3)
Cl1 Os1 P2 C211 162.8(3)
O3 Os1 P2 C231 -50.1(6)
O1 Os1 P2 C231 5.6(3)
C6 Os1 P2 C231 98.7(4)
C1 Os1 P2 C231 81.7(3)
P1 Os1 P2 C231 -174.1(3)
Cl1 Os1 P2 C231 -75.8(3)
O3 Os1 C1 C6 -38.1(5)
O1 Os1 C1 C6 -110.2(4)
P1 Os1 C1 C6 56.2(4)
P2 Os1 C1 C6 154.6(4)
Cl1 Os1 C1 C6 -142.5(4)
O3 Os1 C1 C2 79.2(5)
O1 Os1 C1 C2 7.1(4)
C6 Os1 C1 C2 117.3(7)
P1 Os1 C1 C2 173.5(4)
P2 Os1 C1 C2 -88.1(4)
Cl1 Os1 C1 C2 -25.2(8)
C6 C1 C2 C3 65.7(9)
Os1 C1 C2 C3 -11.7(7)
C6 C1 C2 P3 -97.3(8)
Os1 C1 C2 P3 -174.7(3)
C311 P3 C2 C3 46.7(7)
C331 P3 C2 C3 164.9(6)
C321 P3 C2 C3 -75.6(7)
C311 P3 C2 C1 -152.3(5)
C331 P3 C2 C1 -34.0(6)
C321 P3 C2 C1 85.5(6)
C1 C2 C3 O1 11.5(10)
P3 C2 C3 O1 173.4(5)
C1 C2 C3 O2 -166.8(6)
P3 C2 C3 O2 -4.9(10)
C2 C1 C6 C7 0.2(12)
Os1 C1 C6 C7 100.7(7)
C2 C1 C6 Os1 -100.6(7)
O3 Os1 C6 C1 142.6(4)
O1 Os1 C6 C1 65.9(4)
P1 Os1 C6 C1 -126.1(4)
P2 Os1 C6 C1 -28.7(5)
Cl1 Os1 C6 C1 136.9(5)
O3 Os1 C6 C7 20.3(4)
O1 Os1 C6 C7 -56.4(5)
C1 Os1 C6 C7 -122.3(7)
P1 Os1 C6 C7 111.6(4)
P2 Os1 C6 C7 -151.0(4)
Cl1 Os1 C6 C7 14.6(8)
C1 C6 C7 C8 -104.4(8)
Os1 C6 C7 C8 -22.8(7)
C6 C7 C8 O3 10.8(9)
C6 C7 C8 C81 -168.7(6)
C16 C11 C12 C13 0.0(13)
B1 C11 C12 C13 -178.9(8)
C11 C12 C13 C14 0.0(15)
C12 C13 C14 C15 0.3(16)
C13 C14 C15 C16 -0.7(16)
C12 C11 C16 C15 -0.4(13)
B1 C11 C16 C15 178.4(8)
C14 C15 C16 C11 0.8(15)
C26 C21 C22 C23 -3.0(14)
B1 C21 C22 C23 178.1(9)
C21 C22 C23 C24 1.0(15)
C22 C23 C24 C25 2.1(15)
C23 C24 C25 C26 -3.0(14)
C24 C25 C26 C21 0.8(13)
C22 C21 C26 C25 2.1(12)
B1 C21 C26 C25 -179.1(8)
C36 C31 C32 C33 0.6(14)
B1 C31 C32 C33 179.2(9)
C31 C32 C33 C34 -2.3(16)
C32 C33 C34 C35 2.3(16)
C33 C34 C35 C36 -0.9(16)
C32 C31 C36 C35 0.9(13)
B1 C31 C36 C35 -177.6(9)
C34 C35 C36 C31 -0.9(15)
C46 C41 C42 C43 -1.5(12)
B1 C41 C42 C43 -177.7(7)
C41 C42 C43 C44 0.4(13)
C42 C43 C44 C45 1.4(13)
C43 C44 C45 C46 -2.0(14)
C44 C45 C46 C41 0.8(14)
C42 C41 C46 C45 0.9(12)
B1 C41 C46 C45 177.3(8)
O3 C8 C81 C82 9.9(12)
C7 C8 C81 C82 -170.6(8)
O3 C8 C81 C86 -169.6(7)
C7 C8 C81 C86 9.9(12)
C86 C81 C82 C83 -0.1(15)
C8 C81 C82 C83 -179.6(8)
C81 C82 C83 C84 0.9(17)
C82 C83 C84 C85 -0.3(17)
C83 C84 C85 C86 -1.0(17)
C82 C81 C86 C85 -1.1(14)
C8 C81 C86 C85 178.3(8)
C84 C85 C86 C81 1.7(15)
C131 P1 C111 C112 117.2(7)
C121 P1 C111 C112 -137.4(7)
Os1 P1 C111 C112 -18.9(8)
C131 P1 C111 C116 -66.7(7)
C121 P1 C111 C116 38.7(7)
Os1 P1 C111 C116 157.2(5)
C116 C111 C112 C113 0.9(12)
P1 C111 C112 C113 177.0(6)
C111 C112 C113 C114 -0.1(13)
C112 C113 C114 C115 -0.2(13)
C113 C114 C115 C116 -0.3(13)
C114 C115 C116 C111 1.1(13)
C112 C111 C116 C115 -1.4(12)
P1 C111 C116 C115 -177.7(6)
C131 P1 C121 C122 164.3(6)
C111 P1 C121 C122 59.1(6)
Os1 P1 C121 C122 -70.0(6)
C131 P1 C121 C126 -19.5(7)
C111 P1 C121 C126 -124.6(7)
Os1 P1 C121 C126 106.3(6)
C126 C121 C122 C123 -3.5(11)
P1 C121 C122 C123 173.0(6)
C121 C122 C123 C124 -0.4(12)
C122 C123 C124 C125 4.3(12)
C123 C124 C125 C126 -4.1(12)
C124 C125 C126 C121 0.2(12)
C122 C121 C126 C125 3.6(11)
P1 C121 C126 C125 -172.7(6)
C121 P1 C131 C132 -107.0(6)
C111 P1 C131 C132 -6.9(7)
Os1 P1 C131 C132 132.5(6)
C121 P1 C131 C136 72.0(6)
C111 P1 C131 C136 172.0(5)
Os1 P1 C131 C136 -48.5(6)
C136 C131 C132 C133 1.7(11)
P1 C131 C132 C133 -179.3(6)
C131 C132 C133 C134 -4.3(13)
C132 C133 C134 C135 3.9(13)
C133 C134 C135 C136 -0.9(12)
C134 C135 C136 C131 -1.7(11)
C132 C131 C136 C135 1.3(10)
P1 C131 C136 C135 -177.7(5)
C221 P2 C211 C216 23.8(6)
C231 P2 C211 C216 127.7(6)
Os1 P2 C211 C216 -106.3(6)
C221 P2 C211 C212 -155.7(6)
C231 P2 C211 C212 -51.9(6)
Os1 P2 C211 C212 74.2(6)
C216 C211 C212 C213 -0.1(10)
P2 C211 C212 C213 179.5(6)
C211 C212 C213 C214 1.2(11)
C212 C213 C214 C215 -1.4(12)
C213 C214 C215 C216 0.4(11)
C214 C215 C216 C211 0.7(11)
C212 C211 C216 C215 -0.9(10)
P2 C211 C216 C215 179.6(6)
C211 P2 C221 C222 -85.8(7)
C231 P2 C221 C222 169.5(7)
Os1 P2 C221 C222 46.5(8)
C211 P2 C221 C226 81.9(7)
C231 P2 C221 C226 -22.9(8)
Os1 P2 C221 C226 -145.8(6)
C226 C221 C222 C223 -1.8(13)
P2 C221 C222 C223 166.3(8)
C221 C222 C223 C224 1.0(14)
C222 C223 C224 C225 -0.5(14)
C223 C224 C225 C226 0.8(15)
C222 C221 C226 C225 2.0(13)
P2 C221 C226 C225 -166.0(8)
C224 C225 C226 C221 -1.5(15)
C221 P2 C231 C232 90.5(7)
C211 P2 C231 C232 -11.3(7)
Os1 P2 C231 C232 -142.9(6)
C221 P2 C231 C236 -85.5(6)
C211 P2 C231 C236 172.7(6)
Os1 P2 C231 C236 41.2(6)
C236 C231 C232 C233 -2.1(11)
P2 C231 C232 C233 -178.1(6)
C231 C232 C233 C234 0.2(12)
C232 C233 C234 C235 1.9(13)
C233 C234 C235 C236 -2.1(13)
C234 C235 C236 C231 0.2(12)
C232 C231 C236 C235 1.9(11)
P2 C231 C236 C235 178.0(6)
C2 P3 C311 C316 23.8(8)
C331 P3 C311 C316 -97.1(7)
C321 P3 C311 C316 149.9(7)
C2 P3 C311 C312 -163.1(6)
C331 P3 C311 C312 76.0(7)
C321 P3 C311 C312 -37.0(7)
C316 C311 C312 C313 1.1(12)
P3 C311 C312 C313 -172.1(7)
C311 C312 C313 C314 0.2(13)
C312 C313 C314 C315 -1.6(15)
C313 C314 C315 C316 1.7(15)
C314 C315 C316 C311 -0.3(14)
C312 C311 C316 C315 -1.0(13)
P3 C311 C316 C315 172.0(7)
C2 P3 C321 C326 51.2(7)
C311 P3 C321 C326 -74.1(7)
C331 P3 C321 C326 173.1(6)
C2 P3 C321 C322 -126.8(7)
C311 P3 C321 C322 107.9(7)
C331 P3 C321 C322 -4.9(8)
C326 C321 C322 C323 -1.1(13)
P3 C321 C322 C323 176.9(7)
C321 C322 C323 C324 0.2(14)
C322 C323 C324 C325 0.5(14)
C323 C324 C325 C326 -0.3(13)
C324 C325 C326 C321 -0.6(13)
C322 C321 C326 C325 1.3(12)
P3 C321 C326 C325 -176.8(6)
C2 P3 C331 C332 63.7(7)
C311 P3 C331 C332 -173.9(6)
C321 P3 C331 C332 -60.3(7)
C2 P3 C331 C336 -118.2(6)
C311 P3 C331 C336 4.2(7)
C321 P3 C331 C336 117.8(6)
C336 C331 C332 C333 1.2(11)
P3 C331 C332 C333 179.4(6)
C331 C332 C333 C334 -1.2(12)
C332 C333 C334 C335 0.0(12)
C333 C334 C335 C336 1.1(12)
C334 C335 C336 C331 -1.0(12)
C332 C331 C336 C335 -0.2(11)
P3 C331 C336 C335 -178.4(6)
O2 C3 O1 Os1 173.6(4)
C2 C3 O1 Os1 -4.8(9)
O3 Os1 O1 C3 -113.1(5)
C6 Os1 O1 C3 -36.8(5)
C1 Os1 O1 C3 -2.0(5)
P1 Os1 O1 C3 -100.5(8)
P2 Os1 O1 C3 80.8(5)
Cl1 Os1 O1 C3 164.6(5)
O1 C3 O2 C4 2.6(10)
C2 C3 O2 C4 -179.0(7)
C5 C4 O2 C3 -96.9(8)
C81 C8 O3 Os1 -172.0(5)
C7 C8 O3 Os1 8.6(9)
O1 Os1 O3 C8 77.0(5)
C6 Os1 O3 C8 -17.2(5)
C1 Os1 O3 C8 5.5(6)
P1 Os1 O3 C8 -100.2(5)
P2 Os1 O3 C8 134.7(5)
Cl1 Os1 O3 C8 160.6(5)
C42 C41 B1 C11 -149.8(7)
C46 C41 B1 C11 34.2(10)
C42 C41 B1 C31 -28.0(11)
C46 C41 B1 C31 156.1(7)
C42 C41 B1 C21 88.9(9)
C46 C41 B1 C21 -87.0(9)
C16 C11 B1 C41 -132.7(9)
C12 C11 B1 C41 46.1(10)
C16 C11 B1 C31 104.4(9)
C12 C11 B1 C31 -76.8(10)
C16 C11 B1 C21 -12.1(12)
C12 C11 B1 C21 166.6(7)
C36 C31 B1 C41 67.3(10)
C32 C31 B1 C41 -111.1(10)
C36 C31 B1 C11 -170.5(8)
C32 C31 B1 C11 11.1(12)
C36 C31 B1 C21 -51.4(11)
C32 C31 B1 C21 130.2(9)
C26 C21 B1 C41 19.0(11)
C22 C21 B1 C41 -162.2(8)
C26 C21 B1 C11 -102.2(9)
C22 C21 B1 C11 76.6(10)
C26 C21 B1 C31 139.1(8)
C22 C21 B1 C31 -42.1(11)
